data_4328303
loop_
_publ_author_name
'Sarah J. Smith'
'Rosely A. Peralta'
'Rafael Jovito'
'Adolfo Horn'
'Adailton J. Bortoluzzi'
'Christopher J. Noble'
'Graeme R. Hanson'
'Robert Stranger'
'Vidura Jayaratne'
'Germ\'an Cavigliasso'
'Lawrence R. Gahan'
'Gerhard Schenk'
'Otaciro R. Nascimento'
'Ang\'elica Cavalett'
'Tiago Bortolotto'
'Guilherme Razzera'
'Hern\'an Terenzi'
'Ademir Neves'
'Mark J. Riley'

_publ_section_title
;
 Spectroscopic and Catalytic Characterization of a Functional FeIIIFeII
 Biomimetic for the Active Site of Uteroferrin and Protein Cleavage
;
_journal_name_full 'Inorganic Chemistry'
_journal_page_first 2065
_journal_page_last 2078
_journal_paper_doi 10.1021/ic201711p
_journal_volume 51
_journal_year 2012
_chemical_compound_source 'synthesis as described'
_chemical_formula_moiety 'C38 H39 B1 F4 Fe2 N5 O6'
_chemical_formula_sum 'C38 H39 B F4 Fe2 N5 O7'
_chemical_formula_weight 876.25
_chemical_name_systematic
;
 ?
;
_space_group_IT_number 14
_symmetry_cell_setting monoclinic
_symmetry_Int_Tables_number 14
_symmetry_space_group_name_Hall '-P 2ybc'
_symmetry_space_group_name_H-M 'P 1 21/c 1'
_atom_sites_solution_hydrogens geom
_atom_sites_solution_primary direct
_atom_sites_solution_secondary difmap
_audit_conform_dict_location ftp://ftp.iucr.org/pub/cif_core.dic
_audit_conform_dict_name cif_core.dic
_audit_conform_dict_version 2.3
_audit_creation_date 2008-02-07T11:25:01-00:00
_audit_creation_method 'WinGX routine CIF_UPDATE'
_cell_angle_alpha 90
_cell_angle_beta 116.93(2)
_cell_angle_gamma 90
_cell_formula_units_Z 4
_cell_length_a 19.556(5)
_cell_length_b 10.7280(10)
_cell_length_c 20.801(6)
_cell_measurement_reflns_used 24
_cell_measurement_temperature 293(2)
_cell_measurement_theta_max 14.267
_cell_measurement_theta_min 10.083
_cell_measurement_wavelength 0.71073
_cell_volume 3890.8(17)
_computing_cell_refinement 'CAD4 Express (Enraf Nonius, 1994)'
_computing_data_collection 'CAD4 Express (Enraf Nonius, 1994)'
_computing_data_reduction 'XCAD4 (Harms & Wocadlo, 1995)'
_computing_molecular_graphics 'Ortep-3 for Windows (Farrugia, 1997)'
_computing_publication_material 'WinGX publication routines (Farrugia, 1999)'
_computing_structure_refinement 'SHELXL-97 (Sheldrick, 1997)'
_computing_structure_solution 'SIR-92 (Altomare et al., 1993)'
_diffrn_ambient_temperature 293(2)
_diffrn_detector 'scintillation LiI'
_diffrn_detector_dtime 1.195
_diffrn_measured_fraction_theta_full 0.995
_diffrn_measured_fraction_theta_max 0.995
_diffrn_measurement_device '\k-geometry diffractometer'
_diffrn_measurement_device_type 'Enraf Nonius TurboCAD4'
_diffrn_measurement_method 'non-profiled omega/2theta scans'
_diffrn_orient_matrix_type
;
  x-axis points to radiation source
  the matrix is specified in reciprocal space
;
_diffrn_orient_matrix_UB_11 -0.04989
_diffrn_orient_matrix_UB_12 -0.03508
_diffrn_orient_matrix_UB_13 -0.036536
_diffrn_orient_matrix_UB_21 0.027632
_diffrn_orient_matrix_UB_22 -0.047921
_diffrn_orient_matrix_UB_23 -0.022351
_diffrn_orient_matrix_UB_31 0.005994
_diffrn_orient_matrix_UB_32 -0.071815
_diffrn_orient_matrix_UB_33 0.032799
_diffrn_radiation_monochromator graphite
_diffrn_radiation_probe x-ray
_diffrn_radiation_type MoK\a
_diffrn_radiation_wavelength 0.71073
_diffrn_reflns_av_R_equivalents 0.0639
_diffrn_reflns_av_unetI/netI 0.1775
_diffrn_reflns_limit_h_max 23
_diffrn_reflns_limit_h_min 0
_diffrn_reflns_limit_k_max 12
_diffrn_reflns_limit_k_min 0
_diffrn_reflns_limit_l_max 22
_diffrn_reflns_limit_l_min -24
_diffrn_reflns_number 7033
_diffrn_reflns_theta_full 24.99
_diffrn_reflns_theta_max 24.99
_diffrn_reflns_theta_min 1.97
_diffrn_source 'Enraf Nonius FR590'
_diffrn_standards_decay_% 9
_diffrn_standards_interval_time 120
_diffrn_standards_number 3
_exptl_absorpt_coefficient_mu 0.82
_exptl_absorpt_correction_T_max 0.8485
_exptl_absorpt_correction_T_min 0.7372
_exptl_absorpt_correction_type psi-scan
_exptl_absorpt_process_details
;
North A.C.T., Phillips D.C. & Mathews F.S. (1968) Acta. Cryst. A24, 351
        Number of psi-scan sets used was   3
        Theta correction was applied.
        Averaged transmission function was used.
        No Fourier smoothing was applied.
;
_exptl_crystal_colour purple
_exptl_crystal_density_diffrn 1.496
_exptl_crystal_description prism
_exptl_crystal_F_000 1804
_exptl_crystal_size_max 0.4
_exptl_crystal_size_mid 0.3
_exptl_crystal_size_min 0.2
_refine_diff_density_max 1.174
_refine_diff_density_min -0.52
_refine_diff_density_rms 0.106
_refine_ls_extinction_method none
_refine_ls_goodness_of_fit_ref 0.99
_refine_ls_hydrogen_treatment constr
_refine_ls_matrix_type full
_refine_ls_number_parameters 514
_refine_ls_number_reflns 6820
_refine_ls_number_restraints 0
_refine_ls_restrained_S_all 0.99
_refine_ls_R_factor_all 0.2086
_refine_ls_R_factor_gt 0.0692
_refine_ls_shift/su_max 0
_refine_ls_shift/su_mean 0
_refine_ls_structure_factor_coef Fsqd
_refine_ls_weighting_details 'calc w=1/[\s^2^(Fo^2^)+(0.1066P)^2^+0.0000P] where P=(Fo^2^+2Fc^2^)/3'
_refine_ls_weighting_scheme calc
_refine_ls_wR_factor_gt 0.167
_refine_ls_wR_factor_ref 0.2269
_reflns_number_gt 2824
_reflns_number_total 6820
_reflns_threshold_expression >2sigma(I)
_cod_data_source_file ic201711p_si_001.cif
_cod_data_source_block 2123ss2
_cod_original_cell_volume 3890.8(15)
_cod_original_sg_symbol_H-M 'P 21/c'
_cod_database_code 4328303

loop_
_symmetry_equiv_pos_as_xyz
'x, y, z'
'-x, y+1/2, -z+1/2'
'-x, -y, -z'
'x, -y-1/2, z-1/2'

loop_
_atom_site_label
_atom_site_type_symbol
_atom_site_fract_x
_atom_site_fract_y
_atom_site_fract_z
_atom_site_U_iso_or_equiv
_atom_site_adp_type
_atom_site_occupancy
_atom_site_symmetry_multiplicity
_atom_site_calc_flag
_atom_site_refinement_flags
C1 C 0.5296(6) 0.3394(10) 0.5260(6) 0.068(3) Uani 1 1 d .
H1A H 0.5241 0.4186 0.5447 0.103 Uiso 1 1 calc R
H1B H 0.5479 0.3519 0.4908 0.103 Uiso 1 1 calc R
H1C H 0.5656 0.289 0.5647 0.103 Uiso 1 1 calc R
C2 C 0.4523(5) 0.2738(8) 0.4911(5) 0.042(2) Uani 1 1 d .
C3 C 0.3871(5) 0.3270(8) 0.4891(5) 0.040(2) Uani 1 1 d .
H3 H 0.3899 0.4069 0.5076 0.048 Uiso 1 1 calc R
C4 C 0.3173(5) 0.2640(8) 0.4602(4) 0.033(2) Uani 1 1 d .
C5 C 0.3118(4) 0.1481(7) 0.4318(4) 0.0274(19) Uani 1 1 d .
C6 C 0.3758(5) 0.0902(8) 0.4306(4) 0.033(2) Uani 1 1 d .
C7 C 0.4448(5) 0.1574(9) 0.4605(5) 0.045(2) Uani 1 1 d .
H7 H 0.4877 0.1217 0.4596 0.054 Uiso 1 1 calc R
C8 C 0.2470(5) 0.3268(8) 0.4562(5) 0.041(2) Uani 1 1 d .
H8A H 0.26 0.4111 0.4745 0.05 Uiso 1 1 calc R
H8B H 0.2089 0.332 0.4061 0.05 Uiso 1 1 calc R
C9 C 0.1441(5) 0.3295(8) 0.4890(5) 0.038(2) Uani 1 1 d .
H9A H 0.1083 0.3305 0.438 0.045 Uiso 1 1 calc R
H9B H 0.1589 0.4152 0.5036 0.045 Uiso 1 1 calc R
C10 C 0.2694(5) 0.2555(8) 0.5749(4) 0.041(2) Uani 1 1 d .
H10A H 0.2422 0.251 0.604 0.049 Uiso 1 1 calc R
H10B H 0.2991 0.332 0.5875 0.049 Uiso 1 1 calc R
C11 C 0.3705(4) -0.0370(8) 0.3994(4) 0.036(2) Uani 1 1 d .
H11A H 0.4207 -0.0621 0.4057 0.043 Uiso 1 1 calc R
H11B H 0.3545 -0.0957 0.4255 0.043 Uiso 1 1 calc R
C12 C 0.3140(6) -0.1696(9) 0.2933(5) 0.052(3) Uani 1 1 d .
H12A H 0.3169 -0.2302 0.329 0.063 Uiso 1 1 calc R
H12B H 0.3587 -0.1808 0.285 0.063 Uiso 1 1 calc R
C13 C 0.3359(5) 0.0512(10) 0.2796(5) 0.052(3) Uani 1 1 d .
H13A H 0.3912 0.0615 0.3025 0.063 Uiso 1 1 calc R
H13B H 0.3204 0.0188 0.2314 0.063 Uiso 1 1 calc R
C14 C 0.1029(5) 0.2806(8) 0.5298(4) 0.034(2) Uani 1 1 d .
C15 C 0.0677(5) 0.3636(9) 0.5563(5) 0.049(2) Uani 1 1 d .
H15 H 0.073 0.4485 0.5507 0.059 Uiso 1 1 calc R
C16 C 0.0250(6) 0.3258(11) 0.5906(6) 0.061(3) Uani 1 1 d .
H16 H 0.0038 0.3839 0.6097 0.073 Uiso 1 1 calc R
C17 C 0.0147(5) 0.2005(11) 0.5958(5) 0.052(3) Uani 1 1 d .
H17 H -0.016 0.1734 0.6164 0.063 Uiso 1 1 calc R
C18 C 0.0492(5) 0.1136(9) 0.5709(4) 0.040(2) Uani 1 1 d .
H18 H 0.043 0.029 0.5767 0.048 Uiso 1 1 calc R
C19 C 0.0935(4) 0.1515(8) 0.5369(4) 0.033(2) Uani 1 1 d .
C20 C 0.3228(5) 0.1470(8) 0.5927(4) 0.036(2) Uani 1 1 d .
C21 C 0.3983(5) 0.1516(10) 0.6452(5) 0.046(2) Uani 1 1 d .
H21 H 0.4188 0.2255 0.6698 0.056 Uiso 1 1 calc R
C22 C 0.4424(6) 0.0464(12) 0.6605(5) 0.062(3) Uani 1 1 d .
H22 H 0.4934 0.0475 0.6953 0.075 Uiso 1 1 calc R
C23 C 0.4098(5) -0.0601(10) 0.6235(5) 0.056(3) Uani 1 1 d .
H23 H 0.4386 -0.133 0.634 0.067 Uiso 1 1 calc R
C24 C 0.3356(5) -0.0614(9) 0.5713(5) 0.041(2) Uani 1 1 d .
H24 H 0.3148 -0.1348 0.5464 0.049 Uiso 1 1 calc R
C25 C 0.2429(5) -0.1926(8) 0.2243(5) 0.041(2) Uani 1 1 d .
C26 C 0.2384(6) -0.2780(9) 0.1727(5) 0.055(3) Uani 1 1 d .
H26 H 0.2822 -0.3212 0.1788 0.066 Uiso 1 1 calc R
C27 C 0.1712(6) -0.2995(10) 0.1133(5) 0.061(3) Uani 1 1 d .
H27 H 0.1685 -0.3568 0.0787 0.073 Uiso 1 1 calc R
C28 C 0.1068(6) -0.2348(9) 0.1053(5) 0.059(3) Uani 1 1 d .
H28 H 0.0596 -0.2495 0.0658 0.071 Uiso 1 1 calc R
C29 C 0.1137(5) -0.1484(9) 0.1566(4) 0.042(2) Uani 1 1 d .
H29 H 0.0703 -0.1038 0.1504 0.051 Uiso 1 1 calc R
C30 C 0.2995(6) 0.1745(10) 0.2740(5) 0.049(3) Uani 1 1 d .
C31 C 0.3371(6) 0.2849(11) 0.2777(6) 0.059(3) Uani 1 1 d .
H31 H 0.3884 0.2851 0.2873 0.071 Uiso 1 1 calc R
C32 C 0.2984(8) 0.3910(13) 0.2673(7) 0.083(4) Uani 1 1 d .
H32 H 0.3223 0.4663 0.2679 0.1 Uiso 1 1 calc R
C33 C 0.2242(7) 0.3902(11) 0.2557(6) 0.076(4) Uani 1 1 d .
H33 H 0.1971 0.4644 0.2487 0.091 Uiso 1 1 calc R
C34 C 0.1906(6) 0.2797(10) 0.2547(5) 0.052(3) Uani 1 1 d .
H34 H 0.1399 0.2795 0.2468 0.062 Uiso 1 1 calc R
C35 C 0.1869(5) -0.1946(8) 0.4095(5) 0.040(2) Uani 1 1 d .
C36 C 0.1914(6) -0.3294(9) 0.4334(5) 0.063(3) Uani 1 1 d .
H36A H 0.1838 -0.3335 0.4758 0.095 Uiso 1 1 calc R
H36B H 0.2409 -0.3627 0.444 0.095 Uiso 1 1 calc R
H36C H 0.1524 -0.3772 0.3955 0.095 Uiso 1 1 calc R
C37 C 0.0544(5) 0.0920(10) 0.3049(5) 0.050(3) Uani 1 1 d .
C38 C -0.0288(6) 0.1277(17) 0.2638(6) 0.122(7) Uani 1 1 d .
H38A H -0.0458 0.1644 0.2962 0.182 Uiso 1 1 calc R
H38B H -0.0588 0.0547 0.242 0.182 Uiso 1 1 calc R
H38C H -0.0349 0.1868 0.2269 0.182 Uiso 1 1 calc R
N1 N 0.2131(4) 0.2601(6) 0.4981(4) 0.0312(16) Uani 1 1 d .
N2 N 0.2918(4) 0.0422(6) 0.5553(3) 0.0334(17) Uani 1 1 d .
N3 N 0.3152(4) -0.0414(7) 0.3216(3) 0.0384(18) Uani 1 1 d .
N4 N 0.2264(4) 0.1729(7) 0.2644(4) 0.0417(19) Uani 1 1 d .
N5 N 0.1797(4) -0.1254(7) 0.2147(4) 0.0393(18) Uani 1 1 d .
O1 O 0.2436(3) 0.0846(5) 0.4055(3) 0.0309(13) Uani 1 1 d .
O2 O 0.1264(3) 0.0649(5) 0.5142(3) 0.0383(14) Uani 1 1 d .
O1W O 0.431(2) -0.375(4) 0.288(2) 0.55(3) Uani 1 1 d .
O3 O 0.1956(4) -0.1723(5) 0.3551(3) 0.0533(18) Uani 1 1 d .
O4 O 0.1727(3) -0.1145(5) 0.4477(3) 0.0416(15) Uani 1 1 d .
O5 O 0.0855(3) 0.0424(7) 0.2706(3) 0.0521(18) Uani 1 1 d .
O6 O 0.0863(3) 0.1192(6) 0.3712(3) 0.0485(16) Uani 1 1 d .
F1 F 0.4136(5) 0.4680(7) 0.6653(5) 0.118(3) Uani 1 1 d .
F2 F 0.4094(5) 0.6632(7) 0.6937(4) 0.111(3) Uani 1 1 d .
F3 F 0.4762(7) 0.6050(14) 0.6406(7) 0.214(6) Uani 1 1 d .
F4 F 0.3601(7) 0.6097(11) 0.5795(5) 0.219(7) Uani 1 1 d .
Fe1 Fe 0.18175(7) 0.06614(11) 0.46025(6) 0.0299(3) Uani 1 1 d .
Fe2 Fe 0.19771(7) -0.00162(12) 0.30387(6) 0.0359(3) Uani 1 1 d .
B1 B 0.4064(10) 0.5842(13) 0.6421(8) 0.073(4) Uani 1 1 d .

loop_
_atom_site_aniso_label
_atom_site_aniso_U_11
_atom_site_aniso_U_22
_atom_site_aniso_U_33
_atom_site_aniso_U_23
_atom_site_aniso_U_13
_atom_site_aniso_U_12
C1 0.054(7) 0.057(7) 0.097(9) 0.002(6) 0.037(6) 0.000(6)
C2 0.036(5) 0.037(6) 0.051(6) 0.004(5) 0.018(4) -0.009(4)
C3 0.048(6) 0.031(5) 0.047(5) 0.002(4) 0.027(5) -0.003(4)
C4 0.053(6) 0.029(5) 0.027(4) -0.003(4) 0.026(4) -0.002(4)
C5 0.032(5) 0.033(5) 0.020(4) -0.002(4) 0.015(4) -0.006(4)
C6 0.032(5) 0.047(6) 0.022(4) 0.000(4) 0.014(4) 0.004(4)
C7 0.049(6) 0.054(6) 0.044(5) 0.008(5) 0.031(5) 0.006(5)
C8 0.056(6) 0.033(5) 0.051(5) 0.007(4) 0.037(5) 0.004(4)
C9 0.050(5) 0.030(5) 0.045(5) 0.004(4) 0.031(5) 0.000(4)
C10 0.043(5) 0.040(6) 0.041(5) -0.003(4) 0.021(5) -0.008(4)
C11 0.028(4) 0.042(6) 0.034(5) -0.004(4) 0.011(4) 0.007(4)
C12 0.066(7) 0.050(6) 0.042(6) -0.018(5) 0.024(5) 0.007(5)
C13 0.047(6) 0.079(8) 0.036(5) 0.008(5) 0.023(5) 0.001(6)
C14 0.038(5) 0.038(5) 0.033(5) -0.001(4) 0.023(4) 0.005(4)
C15 0.051(6) 0.046(6) 0.059(6) -0.011(5) 0.032(5) -0.001(5)
C16 0.067(7) 0.063(8) 0.071(7) -0.023(6) 0.047(6) -0.004(6)
C17 0.039(6) 0.077(8) 0.048(6) -0.015(6) 0.026(5) -0.007(5)
C18 0.041(5) 0.047(6) 0.034(5) -0.003(4) 0.019(4) -0.002(4)
C19 0.035(5) 0.043(6) 0.023(4) -0.002(4) 0.014(4) -0.001(4)
C20 0.045(5) 0.034(5) 0.034(5) 0.002(4) 0.021(4) -0.002(4)
C21 0.041(6) 0.063(7) 0.038(5) -0.008(5) 0.019(5) -0.004(5)
C22 0.043(6) 0.087(9) 0.051(6) -0.004(6) 0.016(5) 0.004(6)
C23 0.046(6) 0.052(6) 0.069(7) 0.016(6) 0.026(6) 0.018(6)
C24 0.043(5) 0.036(5) 0.042(5) 0.005(5) 0.019(4) 0.004(5)
C25 0.057(6) 0.035(5) 0.034(5) 0.002(4) 0.026(5) 0.004(5)
C26 0.063(7) 0.062(7) 0.051(6) -0.011(5) 0.036(6) 0.016(6)
C27 0.080(8) 0.066(8) 0.047(6) -0.017(6) 0.038(6) -0.013(6)
C28 0.060(7) 0.058(7) 0.048(6) -0.015(5) 0.014(5) -0.005(6)
C29 0.045(6) 0.051(6) 0.029(5) 0.004(4) 0.015(4) 0.004(5)
C30 0.056(7) 0.069(8) 0.028(5) 0.007(5) 0.025(5) 0.006(6)
C31 0.054(7) 0.065(8) 0.065(7) 0.011(6) 0.033(6) -0.011(6)
C32 0.084(10) 0.081(10) 0.091(10) 0.031(8) 0.046(8) -0.016(8)
C33 0.084(9) 0.055(8) 0.086(9) 0.036(7) 0.036(7) 0.024(7)
C34 0.055(6) 0.054(7) 0.044(6) 0.020(5) 0.021(5) 0.002(6)
C35 0.034(5) 0.030(5) 0.044(6) 0.003(5) 0.006(4) -0.004(4)
C36 0.088(8) 0.046(6) 0.055(6) 0.009(5) 0.031(6) 0.001(6)
C37 0.034(5) 0.074(8) 0.036(5) 0.010(5) 0.011(5) 0.008(5)
C38 0.049(7) 0.26(2) 0.052(7) -0.029(10) 0.015(6) 0.047(10)
N1 0.034(4) 0.024(4) 0.042(4) 0.003(3) 0.023(3) 0.001(3)
N2 0.031(4) 0.038(5) 0.032(4) 0.000(3) 0.015(3) -0.002(3)
N3 0.032(4) 0.047(5) 0.032(4) 0.001(3) 0.011(3) 0.012(3)
N4 0.046(5) 0.050(5) 0.031(4) 0.006(4) 0.019(4) 0.007(4)
N5 0.047(5) 0.043(5) 0.032(4) 0.001(3) 0.022(4) 0.003(4)
O1 0.042(3) 0.029(3) 0.029(3) -0.002(2) 0.022(3) -0.001(3)
O2 0.052(4) 0.033(3) 0.043(3) -0.002(3) 0.034(3) 0.004(3)
O1W 0.37(4) 0.69(7) 0.46(5) 0.05(5) 0.08(3) 0.19(4)
O3 0.093(5) 0.030(4) 0.045(4) -0.003(3) 0.038(4) 0.004(3)
O4 0.058(4) 0.027(3) 0.045(4) -0.007(3) 0.029(3) -0.003(3)
O5 0.038(3) 0.080(5) 0.041(3) -0.005(3) 0.020(3) 0.005(3)
O6 0.045(4) 0.062(4) 0.036(4) -0.001(3) 0.016(3) 0.012(3)
F1 0.157(8) 0.063(5) 0.129(7) -0.005(5) 0.060(6) -0.013(5)
F2 0.182(8) 0.073(5) 0.086(5) -0.006(4) 0.068(5) 0.022(5)
F3 0.166(10) 0.316(18) 0.218(13) 0.030(12) 0.137(10) -0.028(10)
F4 0.233(13) 0.208(12) 0.082(6) -0.019(7) -0.046(7) 0.114(10)
Fe1 0.0360(7) 0.0277(6) 0.0299(6) 0.0002(6) 0.0184(5) 0.0005(6)
Fe2 0.0390(7) 0.0404(8) 0.0311(6) -0.0016(6) 0.0184(5) 0.0033(6)
B1 0.116(13) 0.055(10) 0.053(8) -0.013(7) 0.042(9) -0.004(9)

loop_
_atom_type_symbol
_atom_type_description
_atom_type_scat_dispersion_real
_atom_type_scat_dispersion_imag
_atom_type_scat_source
H H 0 0 'International Tables Vol C Tables 4.2.6.8 and 6.1.1.4'
C C 0.0033 0.0016 'International Tables Vol C Tables 4.2.6.8 and 6.1.1.4'
N N 0.0061 0.0033 'International Tables Vol C Tables 4.2.6.8 and 6.1.1.4'
O O 0.0106 0.006 'International Tables Vol C Tables 4.2.6.8 and 6.1.1.4'
F F 0.0171 0.0103 'International Tables Vol C Tables 4.2.6.8 and 6.1.1.4'
Fe Fe 0.3463 0.8444 'International Tables Vol C Tables 4.2.6.8 and 6.1.1.4'
B B 0.0013 0.0007 'International Tables Vol C Tables 4.2.6.8 and 6.1.1.4'

loop_
_geom_angle_atom_site_label_1
_geom_angle_atom_site_label_2
_geom_angle_atom_site_label_3
_geom_angle
C7 C2 C3 117.2(8)
C7 C2 C1 120.9(9)
C3 C2 C1 121.9(9)
C2 C3 C4 121.6(8)
C5 C4 C3 120.0(8)
C5 C4 C8 119.8(8)
C3 C4 C8 120.1(8)
C4 C5 O1 119.9(7)
C4 C5 C6 121.0(7)
O1 C5 C6 119.1(7)
C7 C6 C5 116.7(8)
C7 C6 C11 121.8(8)
C5 C6 C11 121.5(7)
C2 C7 C6 123.3(8)
N1 C8 C4 113.0(7)
N1 C9 C14 116.3(7)
N1 C10 C20 112.9(7)
N3 C11 C6 112.1(6)
N3 C12 C25 111.8(7)
C30 C13 N3 113.0(7)
C15 C14 C19 118.4(8)
C15 C14 C9 119.3(8)
C19 C14 C9 122.0(7)
C16 C15 C14 122.9(10)
C17 C16 C15 118.1(9)
C16 C17 C18 121.3(9)
C17 C18 C19 120.7(9)
O2 C19 C18 118.9(8)
O2 C19 C14 122.5(7)
C18 C19 C14 118.5(8)
N2 C20 C21 121.8(8)
N2 C20 C10 115.3(7)
C21 C20 C10 122.9(8)
C22 C21 C20 119.3(9)
C23 C22 C21 118.4(9)
C24 C23 C22 121.0(9)
N2 C24 C23 121.1(9)
N5 C25 C26 120.0(9)
N5 C25 C12 116.1(8)
C26 C25 C12 123.9(9)
C27 C26 C25 121.0(9)
C26 C27 C28 118.7(10)
C29 C28 C27 118.9(9)
N5 C29 C28 122.9(9)
N4 C30 C31 121.4(10)
N4 C30 C13 116.0(9)
C31 C30 C13 122.5(9)
C32 C31 C30 118.5(10)
C31 C32 C33 120.4(12)
C34 C33 C32 118.8(11)
N4 C34 C33 122.9(10)
O3 C35 O4 126.3(8)
O3 C35 C36 118.0(9)
O4 C35 C36 115.6(9)
O5 C37 O6 126.5(8)
O5 C37 C38 117.7(8)
O6 C37 C38 115.7(9)
C10 N1 C9 110.3(6)
C10 N1 C8 109.7(6)
C9 N1 C8 107.7(6)
C10 N1 Fe1 107.7(5)
C9 N1 Fe1 109.8(5)
C8 N1 Fe1 111.6(5)
C20 N2 C24 118.5(7)
C20 N2 Fe1 115.3(5)
C24 N2 Fe1 125.2(6)
C11 N3 C12 109.5(6)
C11 N3 C13 111.1(7)
C12 N3 C13 110.0(7)
C11 N3 Fe2 111.4(5)
C12 N3 Fe2 106.6(5)
C13 N3 Fe2 108.2(5)
C34 N4 C30 117.9(9)
C34 N4 Fe2 126.0(6)
C30 N4 Fe2 112.6(6)
C29 N5 C25 118.4(8)
C29 N5 Fe2 127.1(6)
C25 N5 Fe2 114.3(6)
C5 O1 Fe1 123.3(4)
C5 O1 Fe2 120.9(4)
Fe1 O1 Fe2 115.8(2)
C19 O2 Fe1 135.1(5)
C35 O3 Fe2 131.6(6)
C35 O4 Fe1 135.7(6)
C37 O5 Fe2 129.4(6)
C37 O6 Fe1 136.7(6)
O2 Fe1 O4 91.8(3)
O2 Fe1 O1 174.5(2)
O4 Fe1 O1 93.6(2)
O2 Fe1 O6 90.4(2)
O4 Fe1 O6 99.6(3)
O1 Fe1 O6 89.8(2)
O2 Fe1 N2 93.2(2)
O4 Fe1 N2 89.8(3)
O1 Fe1 N2 85.7(2)
O6 Fe1 N2 169.8(3)
O2 Fe1 N1 86.3(2)
O4 Fe1 N1 167.3(3)
O1 Fe1 N1 88.2(2)
O6 Fe1 N1 93.0(3)
N2 Fe1 N1 77.7(2)
O5 Fe2 O1 98.2(2)
O5 Fe2 O3 96.1(3)
O1 Fe2 O3 88.3(2)
O5 Fe2 N5 96.8(3)
O1 Fe2 N5 163.1(2)
O3 Fe2 N5 82.5(2)
O5 Fe2 N3 170.6(3)
O1 Fe2 N3 88.8(2)
O3 Fe2 N3 90.3(3)
N5 Fe2 N3 77.2(3)
O5 Fe2 N4 95.4(3)
O1 Fe2 N4 86.4(2)
O3 Fe2 N4 167.9(3)
N5 Fe2 N4 99.8(3)
N3 Fe2 N4 78.7(3)
F4 B1 F1 120.0(14)
F4 B1 F2 116.5(14)
F1 B1 F2 110.0(11)
F4 B1 F3 101.5(14)
F1 B1 F3 102.5(14)
F2 B1 F3 103.1(13)

loop_
_geom_bond_atom_site_label_1
_geom_bond_atom_site_label_2
_geom_bond_distance
C1 C2 1.521(12)
C2 C7 1.380(12)
C2 C3 1.380(12)
C3 C4 1.392(11)
C4 C5 1.361(11)
C4 C8 1.499(11)
C5 O1 1.373(9)
C5 C6 1.408(11)
C6 C7 1.402(12)
C6 C11 1.493(11)
C8 N1 1.495(10)
C9 N1 1.476(10)
C9 C14 1.504(11)
C10 N1 1.475(10)
C10 C20 1.494(12)
C11 N3 1.486(9)
C12 N3 1.492(11)
C12 C25 1.498(12)
C13 C30 1.482(13)
C13 N3 1.495(11)
C14 C15 1.385(11)
C14 C19 1.413(11)
C15 C16 1.383(13)
C16 C17 1.371(14)
C17 C18 1.382(12)
C18 C19 1.402(11)
C19 O2 1.334(9)
C20 N2 1.345(10)
C20 C21 1.383(11)
C21 C22 1.368(13)
C22 C23 1.364(14)
C23 C24 1.362(12)
C24 N2 1.349(10)
C25 N5 1.366(11)
C25 C26 1.383(12)
C26 C27 1.356(13)
C27 C28 1.379(14)
C28 C29 1.374(12)
C29 N5 1.333(10)
C30 N4 1.350(11)
C30 C31 1.378(13)
C31 C32 1.329(15)
C32 C33 1.359(16)
C33 C34 1.351(14)
C34 N4 1.311(11)
C35 O3 1.243(10)
C35 O4 1.283(11)
C35 C36 1.518(12)
C37 O5 1.246(11)
C37 O6 1.264(10)
C37 C38 1.504(13)
N1 Fe1 2.211(7)
N2 Fe1 2.181(6)
N3 Fe2 2.198(7)
N4 Fe2 2.217(8)
N5 Fe2 2.176(7)
O1 Fe1 2.011(5)
O1 Fe2 2.101(5)
O2 Fe1 1.879(5)
O3 Fe2 2.128(6)
O4 Fe1 1.953(6)
O5 Fe2 2.036(6)
O6 Fe1 2.027(6)
F1 B1 1.322(15)
F2 B1 1.349(14)
F3 B1 1.397(18)
F4 B1 1.234(15)
